data_9004256
loop_
_publ_author_name
'Groat, L. A.'
'Hawthorne, F. C.'
'Ercit, T. S.'

_publ_section_title
;
 The role of fluorine in vesuvianite: A crystal-structure study
 Sample: V12
;
_journal_name_full 'The Canadian Mineralogist'
_journal_page_first 1065
_journal_page_last 1075
_journal_volume 30
_journal_year 1992
_chemical_formula_sum 'Al5.67 Ca10 Fe0.63 H4 Mg0.56 O39 Si9 Ti0.14'
_chemical_name_mineral Vesuvianite
_space_group_IT_number 126
_symmetry_space_group_name_Hall '-P 4a 2bc'
_symmetry_space_group_name_H-M 'P 4/n n c :2'
_cell_angle_alpha 90
_cell_angle_beta 90
_cell_angle_gamma 90
_cell_formula_units_Z 4
_cell_length_a 15.522
_cell_length_b 15.522
_cell_length_c 11.802
_cell_volume 2843.485
_database_code_amcsd 0005282
_exptl_crystal_density_diffrn 3.481
_cod_original_sg_symbol_H-M 'P 4/n n c'
_cod_original_formula_sum 'Si9 Ca10 (Al5.67 Mg.56 Fe.63 Ti.14) O39 H4'
_cod_database_code 9004256

loop_
_space_group_symop_operation_xyz
x,y,z
-y,-x,1/2+z
y,x,1/2-z
1/2+y,-x,-z
1/2-y,x,z
1/2+x,-y,1/2+z
1/2-x,y,1/2-z
1/2+x,1/2+y,-z
1/2-x,1/2-y,z
1/2+y,1/2+x,1/2+z
1/2-y,1/2-x,1/2-z
-y,1/2+x,-z
y,1/2-x,z
-x,1/2+y,1/2+z
x,1/2-y,1/2-z
-x,-y,-z

loop_
_atom_site_label
_atom_site_fract_x
_atom_site_fract_y
_atom_site_fract_z
_atom_site_occupancy
_atom_site_U_iso_or_equiv
_atom_site_type_symbol
_atom_site_attached_hydrogens
SiZ1 0.75000 0.25000 0.00000 1.00000 0.00600 Si 0
SiZ2 -0.18089 0.04110 0.87099 1.00000 0.00620 Si 0
SiZ3 -0.08314 -0.15084 0.36482 1.00000 0.00720 Si 0
CaX1 0.75000 0.25000 0.25000 1.00000 0.00760 Ca 0
CaX2 -0.18919 0.04379 0.37990 1.00000 0.00790 Ca 0
CaX3 -0.10132 -0.18123 0.88698 1.00000 0.01690 Ca 0
CaX4 0.75000 0.75000 0.14934 1.00000 0.00990 Ca 0
AlY1A 0.75000 0.75000 0.03580 0.81000 0.01090 Al 0
MgY1A 0.75000 0.75000 0.03580 0.08000 0.01090 Mg 0
FeY1A 0.75000 0.75000 0.03580 0.09000 0.01090 Fe 0
TiY1A 0.75000 0.75000 0.03580 0.02000 0.01090 Ti 0
AlY2 0.00000 0.00000 0.00000 0.81000 0.00720 Al 0
MgY2 0.00000 0.00000 0.00000 0.08000 0.00720 Mg 0
FeY2 0.00000 0.00000 0.00000 0.09000 0.00720 Fe 0
TiY2 0.00000 0.00000 0.00000 0.02000 0.00720 Ti 0
AlY3 -0.11203 0.12089 0.12640 0.81000 0.00670 Al 0
MgY3 -0.11203 0.12089 0.12640 0.08000 0.00670 Mg 0
FeY3 -0.11203 0.12089 0.12640 0.09000 0.00670 Fe 0
TiY3 -0.11203 0.12089 0.12640 0.02000 0.00670 Ti 0
O1 -0.21915 0.17269 0.08546 1.00000 0.00820 O 0
O2 -0.11732 0.15964 0.27828 1.00000 0.00890 O 0
O3 -0.04911 0.22149 0.07643 1.00000 0.00830 O 0
O4 -0.06227 0.10658 0.47022 1.00000 0.00840 O 0
O5 -0.17019 0.01500 0.17833 1.00000 0.00990 O 0
O6 0.88108 -0.27075 0.06013 1.00000 0.01320 O 0
O7 0.05579 0.17308 0.32192 1.00000 0.01150 O 0
O8 -0.06098 -0.09101 0.06618 1.00000 0.00880 O 0
O9 -0.14454 -0.14454 0.25000 1.00000 0.01020 O 0
O10A 0.75000 0.75000 0.86610 1.00000 0.01510 O 0
O-H -0.00480 0.06155 0.13637 1.00000 0.00950 O 1

loop_
_cod_changelog_entry_id
_cod_changelog_entry_author
_cod_changelog_entry_date
_cod_changelog_entry_text
1
;cod-tools version 3.8.0
Id: cif_guess_AMCSD_atom_types 9574 2023-05-10 09:00:05Z saulius
;
2023-05-10T18:48:46+03:00
;Derived atom types and hydrogen counts
from atom names that follow the AMCSD naming convention
(Wat == water, O-H == hydroxyl).
;

loop_
_cod_related_entry_id
_cod_related_entry_database
_cod_related_entry_code
1 AMCSD 0005282
